data_1517375
loop_
_publ_author_name
'Zeng, Junfen'
'Xue, Yongbo'
'Shu, Penghua'
'Qian, Huiqin'
'Sa, Rongjian'
'Xiang, Ming'
'Li, Xiao-Nian'
'Luo, Zengwei'
'Yao, Guangmin'
'Zhang, Yonghui'

_publ_section_title
;
 Diterpenoids with Immunosuppressive Activities from Cinnamomum cassia.
;
_journal_issue 8
_journal_name_full 'Journal of natural products'
_journal_page_first 1948
_journal_paper_doi 10.1021/np500465g
_journal_volume 77
_journal_year 2014
_chemical_absolute_configuration ad
_chemical_formula_moiety '2(C20 H30 O8)'
_chemical_formula_sum 'C20 H30 O8'
_chemical_formula_weight 398.44
_chemical_name_systematic
; 
 ? 
;
_space_group_IT_number 4
_symmetry_cell_setting monoclinic
_symmetry_space_group_name_Hall 'P 2yb'
_symmetry_space_group_name_H-M 'P 1 21 1'
_atom_sites_solution_hydrogens geom
_atom_sites_solution_primary direct
_atom_sites_solution_secondary difmap
_audit_creation_method SHELXL-97
_cell_angle_alpha 90.00
_cell_angle_beta 96.19
_cell_angle_gamma 90.00
_cell_formula_units_Z 4
_cell_length_a 8.63520(10)
_cell_length_b 9.55470(10)
_cell_length_c 22.1075(3)
_cell_measurement_reflns_used 9994
_cell_measurement_temperature 100(2)
_cell_measurement_theta_max 69.37
_cell_measurement_theta_min 4.02
_cell_volume 1813.38(4)
_computing_cell_refinement 'Bruker SAINT'
_computing_data_collection 'Bruker APEX2'
_computing_data_reduction 'Bruker SAINT'
_computing_molecular_graphics 'Bruker SHELXTL'
_computing_publication_material 'Bruker SHELXTL'
_computing_structure_refinement 'SHELXL-97 (Sheldrick, 2008)'
_computing_structure_solution 'SHELXS-97 (Sheldrick, 2008)'
_diffrn_ambient_temperature 100(2)
_diffrn_measured_fraction_theta_full 0.944
_diffrn_measured_fraction_theta_max 0.944
_diffrn_measurement_device_type 'Bruker APEX-II CCD'
_diffrn_measurement_method '\f and \w scans'
_diffrn_radiation_monochromator graphite
_diffrn_radiation_source 'fine-focus sealed tube'
_diffrn_radiation_type CuK\a
_diffrn_radiation_wavelength 1.54178
_diffrn_reflns_av_R_equivalents 0.0235
_diffrn_reflns_av_sigmaI/netI 0.0246
_diffrn_reflns_limit_h_max 9
_diffrn_reflns_limit_h_min -8
_diffrn_reflns_limit_k_max 11
_diffrn_reflns_limit_k_min -11
_diffrn_reflns_limit_l_max 26
_diffrn_reflns_limit_l_min -25
_diffrn_reflns_number 15535
_diffrn_reflns_theta_full 69.59
_diffrn_reflns_theta_max 69.59
_diffrn_reflns_theta_min 2.01
_exptl_absorpt_coefficient_mu 0.937
_exptl_absorpt_correction_T_max 0.8878
_exptl_absorpt_correction_T_min 0.6032
_exptl_absorpt_correction_type multi-scan
_exptl_absorpt_process_details sadabs
_exptl_crystal_colour colourless
_exptl_crystal_density_diffrn 1.459
_exptl_crystal_density_method 'not measured'
_exptl_crystal_description prism
_exptl_crystal_F_000 856
_exptl_crystal_size_max 0.60
_exptl_crystal_size_mid 0.13
_exptl_crystal_size_min 0.13
_refine_diff_density_max 0.302
_refine_diff_density_min -0.205
_refine_diff_density_rms 0.046
_refine_ls_abs_structure_details 'Flack H D (1983), Acta Cryst. A39, 876-881'
_refine_ls_abs_structure_Flack 0.05(8)
_refine_ls_extinction_coef 0.00154(17)
_refine_ls_extinction_expression Fc^*^=kFc[1+0.001xFc^2^\l^3^/sin(2\q)]^-1/4^
_refine_ls_extinction_method SHELXL
_refine_ls_goodness_of_fit_ref 1.046
_refine_ls_hydrogen_treatment constr
_refine_ls_matrix_type full
_refine_ls_number_parameters 526
_refine_ls_number_reflns 6192
_refine_ls_number_restraints 1
_refine_ls_restrained_S_all 1.045
_refine_ls_R_factor_all 0.0288
_refine_ls_R_factor_gt 0.0287
_refine_ls_shift/su_max 0.000
_refine_ls_shift/su_mean 0.000
_refine_ls_structure_factor_coef Fsqd
_refine_ls_weighting_details 'calc w=1/[\s^2^(Fo^2^)+(0.0497P)^2^+0.3814P] where P=(Fo^2^+2Fc^2^)/3'
_refine_ls_weighting_scheme calc
_refine_ls_wR_factor_gt 0.0749
_refine_ls_wR_factor_ref 0.0750
_reflns_number_gt 6184
_reflns_number_total 6192
_reflns_threshold_expression >2sigma(I)
_cod_data_source_file np500465g_si_002.cif
_cod_data_source_block cu_zjf_1452_0m
_cod_depositor_comments
;
The following automatic conversions were performed:

'_symmetry_cell_setting' value 'Monoclinic' changed to 'monoclinic'
according to
/usr/data/users/saulius/crontab/automatic-downloads/rss-feeds/ACS/lib/dictionaries/cif_core.dic
dictionary named 'cif_core.dic' version 2.4.2 from 2011-04-26.

Automatic conversion script
Id: cif_fix_values 2281 2013-09-26 08:29:07Z andrius 

 Adding full bibliography for 1517375--1517376.cif.
;
_cod_original_sg_symbol_H-M 'P 21'
_cod_database_code 1517375

loop_
_symmetry_equiv_pos_as_xyz
'x, y, z'
'-x, y+1/2, -z'

loop_
_atom_site_label
_atom_site_type_symbol
_atom_site_fract_x
_atom_site_fract_y
_atom_site_fract_z
_atom_site_U_iso_or_equiv
_atom_site_adp_type
_atom_site_occupancy
_atom_site_symmetry_multiplicity
_atom_site_calc_flag
_atom_site_refinement_flags
O8' O 0.83072(11) 0.84882(11) 0.17891(4) 0.0155(2) Uani 1 1 d .
H8' H 0.8245 0.8025 0.2109 0.023 Uiso 1 1 calc R
O12 O 1.13026(12) 0.43937(11) 0.30751(4) 0.0147(2) Uani 1 1 d .
O8 O 0.66220(11) 0.41686(11) 0.31197(4) 0.0160(2) Uani 1 1 d .
H8 H 0.6658 0.3646 0.2816 0.024 Uiso 1 1 calc R
O7' O 0.60140(12) 0.96073(12) 0.24525(4) 0.0161(2) Uani 1 1 d .
H7' H 0.5452 0.8918 0.2519 0.024 Uiso 1 1 calc R
O13' O 0.38103(11) 0.81256(10) 0.07656(4) 0.0135(2) Uani 1 1 d .
O12' O 0.35659(11) 0.85051(10) 0.17561(4) 0.0132(2) Uani 1 1 d .
O11 O 1.22426(11) 0.57698(11) 0.43973(4) 0.0150(2) Uani 1 1 d .
H11 H 1.3060 0.5565 0.4242 0.023 Uiso 1 1 calc R
O6' O 0.63198(12) 1.22710(11) 0.20736(4) 0.0167(2) Uani 1 1 d .
O5 O 0.51755(12) 0.50779(11) 0.40238(5) 0.0171(2) Uani 1 1 d .
H5 H 0.5178 0.4544 0.3722 0.026 Uiso 1 1 calc R
O1' O 0.93963(12) 1.12796(12) 0.19216(5) 0.0196(2) Uani 1 1 d .
H1' H 0.9412 1.0444 0.2041 0.029 Uiso 1 1 calc R
O11' O 0.27415(11) 1.02889(11) 0.05315(4) 0.0149(2) Uani 1 1 d .
H11' H 0.1929 1.0087 0.0690 0.022 Uiso 1 1 calc R
O7 O 0.87650(12) 0.56105(12) 0.24988(4) 0.0184(2) Uani 1 1 d .
H7 H 0.9458 0.5097 0.2377 0.028 Uiso 1 1 calc R
O5' O 0.98166(11) 0.96532(11) 0.09819(4) 0.0149(2) Uani 1 1 d .
H5' H 0.9807 0.9072 0.1266 0.022 Uiso 1 1 calc R
C7' C 0.59228(16) 0.98561(15) 0.18173(6) 0.0130(3) Uani 1 1 d .
C3 C 0.55917(18) 0.78609(16) 0.45442(7) 0.0176(3) Uani 1 1 d .
H3A H 0.5673 0.8564 0.4875 0.021 Uiso 1 1 calc R
H3B H 0.4481 0.7629 0.4431 0.021 Uiso 1 1 calc R
C2 C 0.63557(18) 0.83938(16) 0.39913(7) 0.0181(3) Uani 1 1 d .
H2 H 0.5572 0.8953 0.3727 0.022 Uiso 1 1 calc R
C20 C 1.14160(19) 0.06646(17) 0.36297(9) 0.0272(4) Uani 1 1 d .
H20A H 1.2196 -0.0065 0.3591 0.041 Uiso 1 1 calc R
H20B H 1.0387 0.0322 0.3464 0.041 Uiso 1 1 calc R
H20C H 1.1400 0.0904 0.4060 0.041 Uiso 1 1 calc R
C11 C 1.09748(16) 0.51395(15) 0.40660(6) 0.0133(3) Uani 1 1 d .
C13' C 0.41164(17) 0.74972(15) 0.13507(6) 0.0139(3) Uani 1 1 d .
C15' C 0.6964(2) 1.37610(17) 0.09355(8) 0.0267(4) Uani 1 1 d .
H15A H 0.7267 1.4643 0.0755 0.040 Uiso 1 1 calc R
H15B H 0.6373 1.3961 0.1280 0.040 Uiso 1 1 calc R
H15C H 0.6315 1.3217 0.0629 0.040 Uiso 1 1 calc R
C10' C 0.54623(16) 1.01025(15) 0.05811(6) 0.0130(3) Uani 1 1 d .
H10A H 0.5612 1.1111 0.0673 0.016 Uiso 1 1 calc R
H10B H 0.5307 0.9997 0.0133 0.016 Uiso 1 1 calc R
O13 O 1.12402(12) 0.36628(10) 0.40419(4) 0.0145(2) Uani 1 1 d .
O6 O 0.85971(12) 0.81146(11) 0.30815(4) 0.0168(2) Uani 1 1 d .
C5' C 0.83459(16) 1.03622(15) 0.08945(6) 0.0130(3) Uani 1 1 d .
C14 C 0.91028(17) 0.30335(15) 0.33018(6) 0.0155(3) Uani 1 1 d .
H14A H 0.8777 0.2273 0.3565 0.019 Uiso 1 1 calc R
H14B H 0.8842 0.2742 0.2873 0.019 Uiso 1 1 calc R
C19' C 0.35973(18) 0.52520(16) 0.19243(7) 0.0184(3) Uani 1 1 d .
H19A H 0.3438 0.5805 0.2286 0.028 Uiso 1 1 calc R
H19B H 0.4691 0.4965 0.1944 0.028 Uiso 1 1 calc R
H19C H 0.2931 0.4419 0.1908 0.028 Uiso 1 1 calc R
C12 C 1.07292(16) 0.55854(15) 0.33800(6) 0.0127(3) Uani 1 1 d .
C15 C 0.7750(2) 0.93321(19) 0.41948(8) 0.0286(4) Uani 1 1 d .
H15D H 0.7434 1.0054 0.4472 0.043 Uiso 1 1 calc R
H15E H 0.8121 0.9778 0.3838 0.043 Uiso 1 1 calc R
H15F H 0.8588 0.8766 0.4405 0.043 Uiso 1 1 calc R
C4' C 0.85272(16) 1.12903(16) 0.03388(6) 0.0148(3) Uani 1 1 d .
H4'1 H 0.9162 1.0818 0.0052 0.018 Uiso 1 1 calc R
H4'2 H 0.7500 1.1535 0.0122 0.018 Uiso 1 1 calc R
C1' C 0.81845(16) 1.14535(16) 0.14301(6) 0.0142(3) Uani 1 1 d .
C8 C 0.81807(16) 0.43749(16) 0.34191(6) 0.0136(3) Uani 1 1 d .
C18' C 0.31788(18) 0.61368(15) 0.13539(6) 0.0157(3) Uani 1 1 d .
H18' H 0.3432 0.5568 0.0998 0.019 Uiso 1 1 calc R
C17' C 0.32169(17) 1.10055(15) 0.17634(7) 0.0163(3) Uani 1 1 d .
H17A H 0.2105 1.0786 0.1683 0.025 Uiso 1 1 calc R
H17B H 0.3444 1.1861 0.1545 0.025 Uiso 1 1 calc R
H17C H 0.3488 1.1146 0.2201 0.025 Uiso 1 1 calc R
C4 C 0.65390(17) 0.65498(16) 0.47326(6) 0.0164(3) Uani 1 1 d .
H4A H 0.6002 0.5966 0.5016 0.020 Uiso 1 1 calc R
H4B H 0.7588 0.6798 0.4929 0.020 Uiso 1 1 calc R
C7 C 0.89415(16) 0.56482(16) 0.31475(6) 0.0132(3) Uani 1 1 d .
C9' C 0.69654(16) 0.92978(15) 0.08312(6) 0.0122(3) Uani 1 1 d .
C20' C 0.14298(17) 0.64285(16) 0.12664(7) 0.0178(3) Uani 1 1 d .
H20D H 0.0864 0.5549 0.1180 0.027 Uiso 1 1 calc R
H20E H 0.1194 0.7076 0.0925 0.027 Uiso 1 1 calc R
H20F H 0.1109 0.6847 0.1638 0.027 Uiso 1 1 calc R
C3' C 0.93569(18) 1.25898(16) 0.06177(7) 0.0180(3) Uani 1 1 d .
H3'1 H 0.9301 1.3374 0.0324 0.022 Uiso 1 1 calc R
H3'2 H 1.0463 1.2389 0.0757 0.022 Uiso 1 1 calc R
C11' C 0.40101(16) 0.96054(15) 0.08427(6) 0.0131(3) Uani 1 1 d .
C19 C 1.35634(17) 0.22715(16) 0.33907(7) 0.0194(3) Uani 1 1 d .
H19D H 1.3817 0.3066 0.3139 0.029 Uiso 1 1 calc R
H19E H 1.4153 0.1447 0.3285 0.029 Uiso 1 1 calc R
H19F H 1.3838 0.2500 0.3821 0.029 Uiso 1 1 calc R
C17 C 1.16402(17) 0.68669(16) 0.32360(7) 0.0165(3) Uani 1 1 d .
H17D H 1.2758 0.6661 0.3302 0.025 Uiso 1 1 calc R
H17E H 1.1397 0.7638 0.3502 0.025 Uiso 1 1 calc R
H17F H 1.1358 0.7135 0.2810 0.025 Uiso 1 1 calc R
C14' C 0.58740(16) 0.73249(15) 0.15066(6) 0.0141(3) Uani 1 1 d .
H14C H 0.6269 0.6657 0.1217 0.017 Uiso 1 1 calc R
H14D H 0.6081 0.6922 0.1920 0.017 Uiso 1 1 calc R
O1 O 0.55249(12) 0.68953(11) 0.31419(4) 0.0173(2) Uani 1 1 d .
H1 H 0.5526 0.6073 0.3007 0.026 Uiso 1 1 calc R
C6' C 0.67132(17) 1.13042(15) 0.17704(6) 0.0130(3) Uani 1 1 d .
C8' C 0.67639(16) 0.87146(15) 0.14828(6) 0.0130(3) Uani 1 1 d .
C9 C 0.80298(16) 0.47425(15) 0.41039(6) 0.0135(3) Uani 1 1 d .
C16' C 0.72954(17) 0.81341(15) 0.03849(6) 0.0155(3) Uani 1 1 d .
H16A H 0.6352 0.7573 0.0286 0.023 Uiso 1 1 calc R
H16B H 0.8135 0.7534 0.0572 0.023 Uiso 1 1 calc R
H16C H 0.7610 0.8552 0.0012 0.023 Uiso 1 1 calc R
C5 C 0.66407(16) 0.57878(15) 0.41247(6) 0.0137(3) Uani 1 1 d .
C1 C 0.67130(16) 0.70333(16) 0.36496(6) 0.0139(3) Uani 1 1 d .
C10 C 0.95443(16) 0.54924(15) 0.43774(6) 0.0134(3) Uani 1 1 d .
H10C H 0.9373 0.6516 0.4353 0.016 Uiso 1 1 calc R
H10D H 0.9748 0.5240 0.4813 0.016 Uiso 1 1 calc R
C18 C 1.18283(17) 0.19638(17) 0.32781(7) 0.0181(3) Uani 1 1 d .
H18 H 1.1580 0.1758 0.2835 0.022 Uiso 1 1 calc R
C13 C 1.08614(17) 0.32315(16) 0.34258(6) 0.0147(3) Uani 1 1 d .
C12' C 0.41625(16) 0.98086(15) 0.15497(6) 0.0126(3) Uani 1 1 d .
C6 C 0.81729(16) 0.70491(16) 0.33066(6) 0.0127(3) Uani 1 1 d .
C16 C 0.77565(17) 0.34404(16) 0.44826(7) 0.0181(3) Uani 1 1 d .
H16D H 0.8715 0.2885 0.4541 0.027 Uiso 1 1 calc R
H16E H 0.6920 0.2876 0.4270 0.027 Uiso 1 1 calc R
H16F H 0.7459 0.3727 0.4880 0.027 Uiso 1 1 calc R
C2' C 0.84300(19) 1.29194(16) 0.11580(7) 0.0200(3) Uani 1 1 d .
H2' H 0.9097 1.3491 0.1463 0.024 Uiso 1 1 calc R

loop_
_atom_site_aniso_label
_atom_site_aniso_U_11
_atom_site_aniso_U_22
_atom_site_aniso_U_33
_atom_site_aniso_U_23
_atom_site_aniso_U_13
_atom_site_aniso_U_12
O8' 0.0119(5) 0.0202(5) 0.0142(5) 0.0058(4) 0.0013(4) 0.0021(4)
O12 0.0132(5) 0.0151(5) 0.0165(5) -0.0033(4) 0.0052(3) 0.0005(4)
O8 0.0111(5) 0.0192(5) 0.0177(5) -0.0075(4) 0.0012(4) -0.0014(4)
O7' 0.0162(5) 0.0211(5) 0.0112(4) 0.0012(4) 0.0022(4) -0.0013(4)
O13' 0.0156(5) 0.0130(5) 0.0119(4) 0.0002(4) 0.0011(4) -0.0013(4)
O12' 0.0138(5) 0.0136(5) 0.0128(4) -0.0009(4) 0.0040(4) -0.0002(4)
O11 0.0103(5) 0.0189(5) 0.0158(5) -0.0041(4) 0.0012(4) -0.0019(4)
O6' 0.0164(5) 0.0176(5) 0.0162(5) -0.0039(4) 0.0029(4) 0.0001(4)
O5 0.0123(5) 0.0170(5) 0.0228(5) -0.0053(4) 0.0052(4) -0.0029(4)
O1' 0.0130(5) 0.0297(6) 0.0157(5) -0.0043(4) -0.0009(4) -0.0003(4)
O11' 0.0101(5) 0.0175(5) 0.0173(5) 0.0032(4) 0.0013(4) 0.0009(4)
O7 0.0171(5) 0.0265(6) 0.0121(5) -0.0022(4) 0.0036(4) 0.0020(4)
O5' 0.0127(5) 0.0168(5) 0.0156(5) 0.0032(4) 0.0031(4) 0.0026(4)
C7' 0.0127(7) 0.0155(7) 0.0109(6) 0.0007(5) 0.0017(5) 0.0001(5)
C3 0.0162(8) 0.0171(7) 0.0200(7) -0.0041(6) 0.0042(5) -0.0008(6)
C2 0.0189(8) 0.0168(7) 0.0188(7) -0.0026(6) 0.0038(6) 0.0024(6)
C20 0.0197(8) 0.0145(7) 0.0483(10) -0.0024(7) 0.0071(7) 0.0004(6)
C11 0.0127(7) 0.0126(7) 0.0144(6) -0.0012(5) 0.0007(5) -0.0020(5)
C13' 0.0157(8) 0.0138(7) 0.0128(6) -0.0008(5) 0.0043(5) 0.0013(5)
C15' 0.0352(10) 0.0160(7) 0.0319(9) 0.0047(7) 0.0178(7) 0.0053(6)
C10' 0.0144(7) 0.0128(7) 0.0117(6) 0.0002(5) 0.0009(5) -0.0006(5)
O13 0.0150(5) 0.0121(5) 0.0163(5) -0.0013(4) 0.0022(4) -0.0002(4)
O6 0.0158(5) 0.0185(5) 0.0162(5) 0.0034(4) 0.0028(4) 0.0006(4)
C5' 0.0105(7) 0.0153(7) 0.0132(6) 0.0004(5) 0.0022(5) 0.0018(5)
C14 0.0152(8) 0.0139(7) 0.0177(7) -0.0033(5) 0.0023(5) -0.0006(5)
C19' 0.0203(8) 0.0158(7) 0.0196(7) 0.0014(6) 0.0042(5) -0.0005(6)
C12 0.0109(7) 0.0143(7) 0.0131(6) -0.0013(5) 0.0030(5) -0.0004(5)
C15 0.0342(10) 0.0227(8) 0.0317(9) -0.0113(7) 0.0163(7) -0.0107(7)
C4' 0.0132(7) 0.0166(7) 0.0151(6) 0.0017(6) 0.0032(5) -0.0013(5)
C1' 0.0097(7) 0.0165(7) 0.0161(6) -0.0022(6) 0.0007(5) -0.0013(5)
C8 0.0099(7) 0.0157(7) 0.0150(7) -0.0044(5) 0.0005(5) -0.0010(5)
C18' 0.0192(8) 0.0137(7) 0.0150(7) -0.0017(5) 0.0050(5) -0.0019(5)
C17' 0.0115(7) 0.0176(7) 0.0202(7) -0.0049(5) 0.0029(5) 0.0008(5)
C4 0.0158(7) 0.0192(7) 0.0150(7) -0.0017(6) 0.0053(5) -0.0017(6)
C7 0.0115(7) 0.0162(7) 0.0120(6) -0.0025(5) 0.0020(5) 0.0002(5)
C9' 0.0115(7) 0.0125(7) 0.0129(6) 0.0007(5) 0.0029(5) 0.0002(5)
C20' 0.0173(8) 0.0171(7) 0.0195(7) -0.0008(6) 0.0034(5) -0.0033(6)
C3' 0.0164(8) 0.0180(7) 0.0203(7) 0.0020(6) 0.0054(5) -0.0039(6)
C11' 0.0123(7) 0.0134(7) 0.0132(6) -0.0004(5) 0.0000(5) -0.0001(5)
C19 0.0133(8) 0.0172(7) 0.0278(7) -0.0057(6) 0.0025(6) 0.0010(5)
C17 0.0128(7) 0.0169(7) 0.0205(7) 0.0010(6) 0.0048(5) 0.0002(5)
C14' 0.0154(8) 0.0132(7) 0.0141(6) 0.0019(5) 0.0032(5) 0.0018(5)
O1 0.0132(5) 0.0210(5) 0.0168(5) 0.0002(4) -0.0023(4) -0.0019(4)
C6' 0.0121(7) 0.0149(7) 0.0115(6) 0.0004(5) -0.0007(5) -0.0007(5)
C8' 0.0101(7) 0.0156(7) 0.0130(6) 0.0019(5) 0.0005(5) 0.0019(5)
C9 0.0126(7) 0.0138(7) 0.0144(6) -0.0016(5) 0.0035(5) -0.0010(5)
C16' 0.0169(8) 0.0158(7) 0.0144(6) -0.0001(6) 0.0045(5) 0.0004(5)
C5 0.0108(7) 0.0149(7) 0.0159(6) -0.0015(6) 0.0036(5) -0.0029(5)
C1 0.0118(7) 0.0156(7) 0.0139(6) -0.0016(6) -0.0002(5) -0.0009(5)
C10 0.0131(7) 0.0141(7) 0.0130(6) -0.0013(5) 0.0016(5) -0.0004(5)
C18 0.0148(7) 0.0167(7) 0.0230(7) -0.0071(6) 0.0031(5) -0.0009(6)
C13 0.0141(8) 0.0136(7) 0.0168(7) -0.0024(6) 0.0031(5) -0.0009(5)
C12' 0.0110(7) 0.0133(7) 0.0137(6) -0.0001(5) 0.0020(5) -0.0011(5)
C6 0.0111(7) 0.0172(7) 0.0095(6) -0.0011(5) -0.0012(5) -0.0009(5)
C16 0.0169(8) 0.0171(7) 0.0213(7) 0.0003(6) 0.0065(5) 0.0009(6)
C2' 0.0230(9) 0.0165(8) 0.0217(7) -0.0031(6) 0.0077(6) -0.0060(6)

loop_
_atom_type_symbol
_atom_type_description
_atom_type_scat_dispersion_real
_atom_type_scat_dispersion_imag
_atom_type_scat_source
C C 0.0181 0.0091 'International Tables Vol C Tables 4.2.6.8 and 6.1.1.4'
H H 0.0000 0.0000 'International Tables Vol C Tables 4.2.6.8 and 6.1.1.4'
O O 0.0492 0.0322 'International Tables Vol C Tables 4.2.6.8 and 6.1.1.4'

loop_
_geom_angle_atom_site_label_1
_geom_angle_atom_site_label_2
_geom_angle_atom_site_label_3
_geom_angle
C8' O8' H8' 109.5
C13 O12 C12 103.62(10)
C8 O8 H8 109.5
C7' O7' H7' 109.5
C13' O13' C11' 107.44(10)
C13' O12' C12' 103.25(10)
C11 O11 H11 109.5
C5 O5 H5 109.5
C1' O1' H1' 109.5
C11' O11' H11' 109.5
C7 O7 H7 109.5
C5' O5' H5' 109.5
O7' C7' C8' 112.17(11)
O7' C7' C6' 103.76(11)
C8' C7' C6' 111.43(11)
O7' C7' C12' 108.43(11)
C8' C7' C12' 106.59(11)
C6' C7' C12' 114.55(12)
C4 C3 C2 103.00(12)
C4 C3 H3A 111.2
C2 C3 H3A 111.2
C4 C3 H3B 111.2
C2 C3 H3B 111.2
H3A C3 H3B 109.1
C15 C2 C3 110.61(12)
C15 C2 C1 116.30(13)
C3 C2 C1 103.57(12)
C15 C2 H2 108.7
C3 C2 H2 108.7
C1 C2 H2 108.7
C18 C20 H20A 109.5
C18 C20 H20B 109.5
H20A C20 H20B 109.5
C18 C20 H20C 109.5
H20A C20 H20C 109.5
H20B C20 H20C 109.5
O11 C11 O13 109.09(11)
O11 C11 C10 107.40(11)
O13 C11 C10 112.20(12)
O11 C11 C12 114.17(11)
O13 C11 C12 103.74(11)
C10 C11 C12 110.32(11)
O13' C13' O12' 104.08(11)
O13' C13' C14' 109.42(11)
O12' C13' C14' 108.67(11)
O13' C13' C18' 108.39(11)
O12' C13' C18' 110.89(11)
C14' C13' C18' 114.84(12)
C2' C15' H15A 109.5
C2' C15' H15B 109.5
H15A C15' H15B 109.5
C2' C15' H15C 109.5
H15A C15' H15C 109.5
H15B C15' H15C 109.5
C11' C10' C9' 113.74(11)
C11' C10' H10A 108.8
C9' C10' H10A 108.8
C11' C10' H10B 108.8
C9' C10' H10B 108.8
H10A C10' H10B 107.7
C13 O13 C11 107.40(11)
O5' C5' C4' 102.42(11)
O5' C5' C9' 111.15(11)
C4' C5' C9' 116.53(11)
O5' C5' C1' 110.84(10)
C4' C5' C1' 103.93(11)
C9' C5' C1' 111.42(11)
C13 C14 C8 112.83(12)
C13 C14 H14A 109.0
C8 C14 H14A 109.0
C13 C14 H14B 109.0
C8 C14 H14B 109.0
H14A C14 H14B 107.8
C18' C19' H19A 109.5
C18' C19' H19B 109.5
H19A C19' H19B 109.5
C18' C19' H19C 109.5
H19A C19' H19C 109.5
H19B C19' H19C 109.5
O12 C12 C17 109.27(11)
O12 C12 C11 102.76(11)
C17 C12 C11 113.94(11)
O12 C12 C7 104.60(10)
C17 C12 C7 114.55(12)
C11 C12 C7 110.60(11)
C2 C15 H15D 109.5
C2 C15 H15E 109.5
H15D C15 H15E 109.5
C2 C15 H15F 109.5
H15D C15 H15F 109.5
H15E C15 H15F 109.5
C3' C4' C5' 103.29(11)
C3' C4' H4'1 111.1
C5' C4' H4'1 111.1
C3' C4' H4'2 111.1
C5' C4' H4'2 111.1
H4'1 C4' H4'2 109.1
O1' C1' C2' 106.25(12)
O1' C1' C6' 100.99(11)
C2' C1' C6' 115.17(12)
O1' C1' C5' 111.81(11)
C2' C1' C5' 106.05(11)
C6' C1' C5' 116.20(11)
O8 C8 C7 110.18(11)
O8 C8 C14 106.31(11)
C7 C8 C14 109.97(11)
O8 C8 C9 107.52(11)
C7 C8 C9 106.43(11)
C14 C8 C9 116.38(12)
C20' C18' C19' 110.36(12)
C20' C18' C13' 111.13(12)
C19' C18' C13' 113.27(12)
C20' C18' H18' 107.3
C19' C18' H18' 107.3
C13' C18' H18' 107.3
C12' C17' H17A 109.5
C12' C17' H17B 109.5
H17A C17' H17B 109.5
C12' C17' H17C 109.5
H17A C17' H17C 109.5
H17B C17' H17C 109.5
C3 C4 C5 103.23(11)
C3 C4 H4A 111.1
C5 C4 H4A 111.1
C3 C4 H4B 111.1
C5 C4 H4B 111.1
H4A C4 H4B 109.1
O7 C7 C8 111.68(11)
O7 C7 C6 104.36(11)
C8 C7 C6 112.54(11)
O7 C7 C12 108.78(11)
C8 C7 C12 106.73(11)
C6 C7 C12 112.78(11)
C16' C9' C10' 109.57(11)
C16' C9' C5' 109.68(11)
C10' C9' C5' 108.01(11)
C16' C9' C8' 112.29(11)
C10' C9' C8' 109.26(11)
C5' C9' C8' 107.92(10)
C18' C20' H20D 109.5
C18' C20' H20E 109.5
H20D C20' H20E 109.5
C18' C20' H20F 109.5
H20D C20' H20F 109.5
H20E C20' H20F 109.5
C4' C3' C2' 102.62(12)
C4' C3' H3'1 111.2
C2' C3' H3'1 111.2
C4' C3' H3'2 111.2
C2' C3' H3'2 111.2
H3'1 C3' H3'2 109.2
O11' C11' O13' 109.03(11)
O11' C11' C10' 107.72(11)
O13' C11' C10' 111.01(12)
O11' C11' C12' 114.33(11)
O13' C11' C12' 103.72(11)
C10' C11' C12' 111.02(11)
C18 C19 H19D 109.5
C18 C19 H19E 109.5
H19D C19 H19E 109.5
C18 C19 H19F 109.5
H19D C19 H19F 109.5
H19E C19 H19F 109.5
C12 C17 H17D 109.5
C12 C17 H17E 109.5
H17D C17 H17E 109.5
C12 C17 H17F 109.5
H17D C17 H17F 109.5
H17E C17 H17F 109.5
C13' C14' C8' 112.76(11)
C13' C14' H14C 109.0
C8' C14' H14C 109.0
C13' C14' H14D 109.0
C8' C14' H14D 109.0
H14C C14' H14D 107.8
C1 O1 H1 109.5
O6' C6' C7' 119.45(13)
O6' C6' C1' 119.44(13)
C7' C6' C1' 120.24(12)
O8' C8' C14' 107.09(11)
O8' C8' C7' 109.85(11)
C14' C8' C7' 109.35(11)
O8' C8' C9' 107.16(10)
C14' C8' C9' 116.27(11)
C7' C8' C9' 107.04(11)
C16 C9 C10 109.53(11)
C16 C9 C5 109.78(11)
C10 C9 C5 108.03(11)
C16 C9 C8 112.22(12)
C10 C9 C8 108.88(11)
C5 C9 C8 108.30(11)
C9' C16' H16A 109.5
C9' C16' H16B 109.5
H16A C16' H16B 109.5
C9' C16' H16C 109.5
H16A C16' H16C 109.5
H16B C16' H16C 109.5
O5 C5 C4 103.14(11)
O5 C5 C9 111.12(11)
C4 C5 C9 116.33(11)
O5 C5 C1 110.37(11)
C4 C5 C1 103.43(11)
C9 C5 C1 111.88(11)
O1 C1 C6 99.73(10)
O1 C1 C2 107.06(12)
C6 C1 C2 116.62(12)
O1 C1 C5 111.69(11)
C6 C1 C5 115.12(12)
C2 C1 C5 106.32(11)
C11 C10 C9 114.41(11)
C11 C10 H10C 108.7
C9 C10 H10C 108.7
C11 C10 H10D 108.7
C9 C10 H10D 108.7
H10C C10 H10D 107.6
C19 C18 C13 111.32(12)
C19 C18 C20 110.71(13)
C13 C18 C20 111.92(13)
C19 C18 H18 107.6
C13 C18 H18 107.6
C20 C18 H18 107.6
O13 C13 O12 104.26(11)
O13 C13 C14 109.19(11)
O12 C13 C14 108.50(11)
O13 C13 C18 111.04(11)
O12 C13 C18 108.45(11)
C14 C13 C18 114.84(12)
O12' C12' C17' 109.37(11)
O12' C12' C11' 102.38(10)
C17' C12' C11' 114.58(12)
O12' C12' C7' 105.68(11)
C17' C12' C7' 113.21(11)
C11' C12' C7' 110.67(11)
O6 C6 C1 120.81(14)
O6 C6 C7 118.55(12)
C1 C6 C7 119.76(12)
C9 C16 H16D 109.5
C9 C16 H16E 109.5
H16D C16 H16E 109.5
C9 C16 H16F 109.5
H16D C16 H16F 109.5
H16E C16 H16F 109.5
C15' C2' C3' 109.75(13)
C15' C2' C1' 117.11(13)
C3' C2' C1' 102.75(12)
C15' C2' H2' 109.0
C3' C2' H2' 109.0
C1' C2' H2' 109.0

loop_
_geom_bond_atom_site_label_1
_geom_bond_atom_site_label_2
_geom_bond_distance
O8' C8' 1.4445(16)
O8' H8' 0.8400
O12 C13 1.4295(18)
O12 C12 1.4381(17)
O8 C8 1.4479(16)
O8 H8 0.8400
O7' C7' 1.4181(16)
O7' H7' 0.8400
O13' C13' 1.4248(17)
O13' C11' 1.4323(18)
O12' C13' 1.4313(16)
O12' C12' 1.4406(17)
O11 C11 1.3873(16)
O11 H11 0.8400
O6' C6' 1.2112(18)
O5 C5 1.4317(17)
O5 H5 0.8400
O1' C1' 1.4346(16)
O1' H1' 0.8400
O11' C11' 1.3919(16)
O11' H11' 0.8400
O7 C7 1.4263(16)
O7 H7 0.8400
O5' C5' 1.4339(16)
O5' H5' 0.8400
C7' C8' 1.5426(19)
C7' C6' 1.5512(19)
C7' C12' 1.5712(19)
C3 C4 1.529(2)
C3 C2 1.537(2)
C3 H3A 0.9900
C3 H3B 0.9900
C2 C15 1.529(2)
C2 C1 1.551(2)
C2 H2 1.0000
C20 C18 1.527(2)
C20 H20A 0.9800
C20 H20B 0.9800
C20 H20C 0.9800
C11 O13 1.4314(17)
C11 C10 1.5155(19)
C11 C12 1.5675(18)
C13' C14' 1.529(2)
C13' C18' 1.532(2)
C15' C2' 1.535(2)
C15' H15A 0.9800
C15' H15B 0.9800
C15' H15C 0.9800
C10' C11' 1.513(2)
C10' C9' 1.5578(18)
C10' H10A 0.9900
C10' H10B 0.9900
O13 C13 1.4269(16)
O6 C6 1.2073(19)
C5' C4' 1.5368(19)
C5' C9' 1.5616(19)
C5' C1' 1.5951(19)
C14 C13 1.526(2)
C14 C8 1.5454(19)
C14 H14A 0.9900
C14 H14B 0.9900
C19' C18' 1.529(2)
C19' H19A 0.9800
C19' H19B 0.9800
C19' H19C 0.9800
C12 C17 1.508(2)
C12 C7 1.5747(19)
C15 H15D 0.9800
C15 H15E 0.9800
C15 H15F 0.9800
C4' C3' 1.530(2)
C4' H4'1 0.9900
C4' H4'2 0.9900
C1' C2' 1.548(2)
C1' C6' 1.5513(19)
C8 C7 1.535(2)
C8 C9 1.5730(18)
C18' C20' 1.527(2)
C18' H18' 1.0000
C17' C12' 1.5102(19)
C17' H17A 0.9800
C17' H17B 0.9800
C17' H17C 0.9800
C4 C5 1.5393(19)
C4 H4A 0.9900
C4 H4B 0.9900
C7 C6 1.551(2)
C9' C16' 1.5336(19)
C9' C8' 1.5716(18)
C20' H20D 0.9800
C20' H20E 0.9800
C20' H20F 0.9800
C3' C2' 1.540(2)
C3' H3'1 0.9900
C3' H3'2 0.9900
C11' C12' 1.5664(18)
C19 C18 1.521(2)
C19 H19D 0.9800
C19 H19E 0.9800
C19 H19F 0.9800
C17 H17D 0.9800
C17 H17E 0.9800
C17 H17F 0.9800
C14' C8' 1.5379(19)
C14' H14C 0.9900
C14' H14D 0.9900
O1 C1 1.4428(16)
O1 H1 0.8400
C9 C16 1.532(2)
C9 C10 1.5552(18)
C9 C5 1.5654(19)
C16' H16A 0.9800
C16' H16B 0.9800
C16' H16C 0.9800
C5 C1 1.593(2)
C1 C6 1.540(2)
C10 H10C 0.9900
C10 H10D 0.9900
C18 C13 1.526(2)
C18 H18 1.0000
C16 H16D 0.9800
C16 H16E 0.9800
C16 H16F 0.9800
C2' H2' 1.0000

loop_
_geom_hbond_atom_site_label_D
_geom_hbond_atom_site_label_H
_geom_hbond_atom_site_label_A
_geom_hbond_distance_DH
_geom_hbond_distance_HA
_geom_hbond_distance_DA
_geom_hbond_angle_DHA
_geom_hbond_site_symmetry_A
O1 H1 O8 0.84 2.05 2.7744(15) 143.5 .
O5' H5' O8' 0.84 1.91 2.5738(14) 135.1 .
O7 H7 O12 0.84 2.20 2.6785(14) 116.2 .
O11' H11' O5' 0.84 2.04 2.8778(14) 173.3 1_455
O1' H1' O8' 0.84 2.14 2.8327(16) 139.0 .
O5 H5 O8 0.84 1.95 2.6170(14) 135.2 .
O11 H11 O5 0.84 1.99 2.8256(14) 169.9 1_655
O7' H7' O1 0.84 2.37 3.0586(15) 139.6 .
O7' H7' O12' 0.84 2.25 2.6919(14) 113.0 .
O8 H8 O6' 0.84 2.10 2.9282(14) 169.6 1_545
O8' H8' O7 0.84 2.49 3.1693(15) 139.0 .
O8' H8' O6 0.84 2.14 2.8635(14) 144.0 .

loop_
_geom_torsion_atom_site_label_1
_geom_torsion_atom_site_label_2
_geom_torsion_atom_site_label_3
_geom_torsion_atom_site_label_4
_geom_torsion
C4 C3 C2 C15 -86.22(15)
C4 C3 C2 C1 39.06(14)
C11' O13' C13' O12' 33.93(13)
C11' O13' C13' C14' -82.07(13)
C11' O13' C13' C18' 152.02(11)
C12' O12' C13' O13' -44.80(13)
C12' O12' C13' C14' 71.72(13)
C12' O12' C13' C18' -161.15(11)
O11 C11 O13 C13 -133.27(11)
C10 C11 O13 C13 107.84(12)
C12 C11 O13 C13 -11.22(13)
C13 O12 C12 C17 156.82(11)
C13 O12 C12 C11 35.49(12)
C13 O12 C12 C7 -80.09(12)
O11 C11 C12 O12 103.57(13)
O13 C11 C12 O12 -15.04(12)
C10 C11 C12 O12 -135.39(12)
O11 C11 C12 C17 -14.52(17)
O13 C11 C12 C17 -133.13(12)
C10 C11 C12 C17 106.52(13)
O11 C11 C12 C7 -145.26(12)
O13 C11 C12 C7 96.13(13)
C10 C11 C12 C7 -24.21(16)
O5' C5' C4' C3' -84.58(13)
C9' C5' C4' C3' 153.89(12)
C1' C5' C4' C3' 30.89(14)
O5' C5' C1' O1' -10.89(16)
C4' C5' C1' O1' -120.25(12)
C9' C5' C1' O1' 113.46(13)
O5' C5' C1' C2' 104.51(13)
C4' C5' C1' C2' -4.86(14)
C9' C5' C1' C2' -131.15(12)
O5' C5' C1' C6' -126.09(12)
C4' C5' C1' C6' 124.54(12)
C9' C5' C1' C6' -1.74(16)
C13 C14 C8 O8 163.54(11)
C13 C14 C8 C7 44.29(15)
C13 C14 C8 C9 -76.78(15)
O13' C13' C18' C20' -63.88(14)
O12' C13' C18' C20' 49.78(15)
C14' C13' C18' C20' 173.44(12)
O13' C13' C18' C19' 171.21(12)
O12' C13' C18' C19' -75.13(15)
C14' C13' C18' C19' 48.53(16)
C2 C3 C4 C5 -45.99(14)
O8 C8 C7 O7 -47.98(15)
C14 C8 C7 O7 68.88(14)
C9 C8 C7 O7 -164.26(11)
O8 C8 C7 C6 69.01(14)
C14 C8 C7 C6 -174.13(11)
C9 C8 C7 C6 -47.26(14)
O8 C8 C7 C12 -166.75(10)
C14 C8 C7 C12 -49.90(14)
C9 C8 C7 C12 76.97(13)
O12 C12 C7 O7 -51.71(14)
C17 C12 C7 O7 67.90(15)
C11 C12 C7 O7 -161.69(12)
O12 C12 C7 C8 68.93(13)
C17 C12 C7 C8 -171.46(11)
C11 C12 C7 C8 -41.04(15)
O12 C12 C7 C6 -166.98(11)
C17 C12 C7 C6 -47.37(15)
C11 C12 C7 C6 83.04(14)
C11' C10' C9' C16' 96.83(13)
C11' C10' C9' C5' -143.73(11)
C11' C10' C9' C8' -26.58(15)
O5' C5' C9' C16' -46.84(14)
C4' C5' C9' C16' 69.97(15)
C1' C5' C9' C16' -171.01(11)
O5' C5' C9' C10' -166.20(10)
C4' C5' C9' C10' -49.39(15)
C1' C5' C9' C10' 69.62(13)
O5' C5' C9' C8' 75.78(13)
C4' C5' C9' C8' -167.41(11)
C1' C5' C9' C8' -48.39(14)
C5' C4' C3' C2' -46.11(14)
C13' O13' C11' O11' -132.37(11)
C13' O13' C11' C10' 109.11(12)
C13' O13' C11' C12' -10.18(13)
C9' C10' C11' O11' -173.13(11)
C9' C10' C11' O13' -53.84(14)
C9' C10' C11' C12' 60.99(15)
O13' C13' C14' C8' 56.57(14)
O12' C13' C14' C8' -56.47(14)
C18' C13' C14' C8' 178.70(11)
O7' C7' C6' O6' -49.61(16)
C8' C7' C6' O6' -170.50(12)
C12' C7' C6' O6' 68.40(16)
O7' C7' C6' C1' 119.63(12)
C8' C7' C6' C1' -1.26(17)
C12' C7' C6' C1' -122.36(13)
O1' C1' C6' O6' 76.52(15)
C2' C1' C6' O6' -37.46(18)
C5' C1' C6' O6' -162.32(12)
O1' C1' C6' C7' -92.72(14)
C2' C1' C6' C7' 153.31(12)
C5' C1' C6' C7' 28.44(17)
C13' C14' C8' O8' 165.03(11)
C13' C14' C8' C7' 46.06(15)
C13' C14' C8' C9' -75.24(15)
O7' C7' C8' O8' -49.36(15)
C6' C7' C8' O8' 66.48(14)
C12' C7' C8' O8' -167.89(11)
O7' C7' C8' C14' 67.88(14)
C6' C7' C8' C14' -176.28(10)
C12' C7' C8' C14' -50.65(13)
O7' C7' C8' C9' -165.38(11)
C6' C7' C8' C9' -49.54(14)
C12' C7' C8' C9' 76.09(13)
C16' C9' C8' O8' 80.57(14)
C10' C9' C8' O8' -157.64(11)
C5' C9' C8' O8' -40.44(14)
C16' C9' C8' C14' -39.12(16)
C10' C9' C8' C14' 82.67(14)
C5' C9' C8' C14' -160.13(11)
C16' C9' C8' C7' -161.64(11)
C10' C9' C8' C7' -39.85(14)
C5' C9' C8' C7' 77.35(13)
O8 C8 C9 C16 79.23(14)
C7 C8 C9 C16 -162.73(11)
C14 C8 C9 C16 -39.79(17)
O8 C8 C9 C10 -159.34(11)
C7 C8 C9 C10 -41.30(14)
C14 C8 C9 C10 81.63(14)
O8 C8 C9 C5 -42.11(15)
C7 C8 C9 C5 75.94(13)
C14 C8 C9 C5 -161.13(12)
C3 C4 C5 O5 -81.25(13)
C3 C4 C5 C9 156.86(12)
C3 C4 C5 C1 33.79(14)
C16 C9 C5 O5 -46.24(14)
C10 C9 C5 O5 -165.62(10)
C8 C9 C5 O5 76.60(13)
C16 C9 C5 C4 71.35(15)
C10 C9 C5 C4 -48.04(15)
C8 C9 C5 C4 -165.82(12)
C16 C9 C5 C1 -170.10(11)
C10 C9 C5 C1 70.52(13)
C8 C9 C5 C1 -47.26(14)
C15 C2 C1 O1 -136.69(14)
C3 C2 C1 O1 101.76(12)
C15 C2 C1 C6 -26.11(18)
C3 C2 C1 C6 -147.66(12)
C15 C2 C1 C5 103.79(14)
C3 C2 C1 C5 -17.76(14)
O5 C5 C1 O1 -16.45(16)
C4 C5 C1 O1 -126.21(12)
C9 C5 C1 O1 107.83(13)
O5 C5 C1 C6 -129.24(12)
C4 C5 C1 C6 121.00(12)
C9 C5 C1 C6 -4.96(16)
O5 C5 C1 C2 100.00(13)
C4 C5 C1 C2 -9.76(14)
C9 C5 C1 C2 -135.72(12)
O11 C11 C10 C9 -174.06(11)
O13 C11 C10 C9 -54.18(15)
C12 C11 C10 C9 60.94(15)
C16 C9 C10 C11 97.40(14)
C5 C9 C10 C11 -143.06(12)
C8 C9 C10 C11 -25.65(16)
C11 O13 C13 O12 34.06(13)
C11 O13 C13 C14 -81.73(13)
C11 O13 C13 C18 150.65(12)
C12 O12 C13 O13 -43.87(12)
C12 O12 C13 C14 72.40(12)
C12 O12 C13 C18 -162.25(11)
C8 C14 C13 O13 58.26(15)
C8 C14 C13 O12 -54.79(15)
C8 C14 C13 C18 -176.29(12)
C19 C18 C13 O13 -57.83(16)
C20 C18 C13 O13 66.65(16)
C19 C18 C13 O12 56.16(15)
C20 C18 C13 O12 -179.35(12)
C19 C18 C13 C14 177.69(12)
C20 C18 C13 C14 -57.82(17)
C13' O12' C12' C17' 158.89(11)
C13' O12' C12' C11' 36.98(12)
C13' O12' C12' C7' -78.93(12)
O11' C11' C12' O12' 101.97(13)
O13' C11' C12' O12' -16.63(13)
C10' C11' C12' O12' -135.93(12)
O11' C11' C12' C17' -16.32(17)
O13' C11' C12' C17' -134.92(12)
C10' C11' C12' C17' 105.79(14)
O11' C11' C12' C7' -145.79(12)
O13' C11' C12' C7' 95.61(13)
C10' C11' C12' C7' -23.68(16)
O7' C7' C12' O12' -52.16(14)
C8' C7' C12' O12' 68.80(12)
C6' C7' C12' O12' -167.48(10)
O7' C7' C12' C17' 67.53(15)
C8' C7' C12' C17' -171.51(11)
C6' C7' C12' C17' -47.79(16)
O7' C7' C12' C11' -162.27(11)
C8' C7' C12' C11' -41.32(14)
C6' C7' C12' C11' 82.40(14)
O1 C1 C6 O6 82.65(15)
C2 C1 C6 O6 -32.11(18)
C5 C1 C6 O6 -157.71(12)
O1 C1 C6 C7 -86.42(13)
C2 C1 C6 C7 158.82(12)
C5 C1 C6 C7 33.22(16)
O7 C7 C6 O6 -53.40(15)
C8 C7 C6 O6 -174.68(12)
C12 C7 C6 O6 64.50(16)
O7 C7 C6 C1 115.92(12)
C8 C7 C6 C1 -5.36(16)
C12 C7 C6 C1 -126.18(13)
C4' C3' C2' C15' -82.99(14)
C4' C3' C2' C1' 42.30(14)
O1' C1' C2' C15' -143.26(13)
C6' C1' C2' C15' -32.37(18)
C5' C1' C2' C15' 97.63(14)
O1' C1' C2' C3' 96.40(13)
C6' C1' C2' C3' -152.72(12)
C5' C1' C2' C3' -22.72(15)
